data_8102388
loop_
_publ_author_name
'Patricio Iturriaga-Vasquez'
'Olimpo Garcia-Beltran'
'Mairi F. Haddow'

_publ_section_title
;
 Crystal structure of
 (2R,13bS)-2,6,8,9-tetrahydro-2,12-dimethoxy-1H-indolo[1-a]isoquinolin-11-ol,
 C18H21NO3, Erysodine
;
_journal_issue 1
_journal_name_full 'Zeitschrift f\"ur Kristallographie - New Crystal Structures'
_journal_page_first 76
_journal_volume 224
_journal_year 2009
_chemical_formula_structural 'C18 H21 N O3'
_chemical_formula_sum 'C18 H21 N O3'
_chemical_formula_weight 299.36
_chemical_name_common Erysodine
_space_group_IT_number 4
_symmetry_cell_setting monoclinic
_symmetry_space_group_name_Hall 'P 2yb'
_symmetry_space_group_name_H-M 'P 1 21 1'
_atom_sites_solution_hydrogens geom
_atom_sites_solution_primary direct
_atom_sites_solution_secondary difmap
_audit_creation_method SHELXL-97
_cell_angle_alpha 90.00
_cell_angle_beta 104.787(15)
_cell_angle_gamma 90.00
_cell_formula_units_Z 6
_cell_length_a 14.169(7)
_cell_length_b 8.533(4)
_cell_length_c 19.863(11)
_cell_measurement_reflns_used 6580
_cell_measurement_temperature 100(2)
_cell_measurement_theta_max 27.479
_cell_measurement_theta_min 3.193
_cell_volume 2322(2)
_computing_cell_refinement 'Bruker Apex II'
_computing_data_collection 'Bruker Apex II'
_computing_data_reduction 'Bruker SAINT'
_computing_molecular_graphics 'Bruker ShelXTL'
_computing_publication_material 'Bruker ShelXTL'
_computing_structure_refinement 'SHELXL-97 (Sheldrick, 1997)'
_computing_structure_solution 'SHELXS-97 (Sheldrick, 1990)'
_diffrn_ambient_temperature 100(2)
_diffrn_measured_fraction_theta_full 0.997
_diffrn_measured_fraction_theta_max 0.997
_diffrn_measurement_device_type 'CCD area detector'
_diffrn_measurement_method 'phi and omega scans'
_diffrn_radiation_monochromator graphite
_diffrn_radiation_source 'fine-focus sealed tube'
_diffrn_radiation_type MoK\a
_diffrn_radiation_wavelength 0.71073
_diffrn_reflns_av_R_equivalents 0.0418
_diffrn_reflns_av_sigmaI/netI 0.0509
_diffrn_reflns_limit_h_max 18
_diffrn_reflns_limit_h_min -18
_diffrn_reflns_limit_k_max 11
_diffrn_reflns_limit_k_min -9
_diffrn_reflns_limit_l_max 25
_diffrn_reflns_limit_l_min -23
_diffrn_reflns_number 21642
_diffrn_reflns_theta_full 27.49
_diffrn_reflns_theta_max 27.49
_diffrn_reflns_theta_min 1.59
_exptl_absorpt_coefficient_mu 0.090
_exptl_absorpt_correction_T_max 0.992
_exptl_absorpt_correction_T_min 0.876
_exptl_absorpt_correction_type multi-scan
_exptl_absorpt_process_details 'SADABS V2008/1'
_exptl_crystal_colour colourless
_exptl_crystal_density_diffrn 1.339
_exptl_crystal_density_method 'not measured'
_exptl_crystal_description plate
_exptl_crystal_F_000 1000
_exptl_crystal_size_max 0.53
_exptl_crystal_size_mid 0.29
_exptl_crystal_size_min 0.09
_refine_diff_density_max 0.482
_refine_diff_density_min -0.604
_refine_diff_density_rms 0.159
_refine_ls_abs_structure_details 'Flack H D (1983), Acta Cryst. A39, 876-881'
_refine_ls_abs_structure_Flack 0.0(11)
_refine_ls_extinction_method none
_refine_ls_goodness_of_fit_ref 1.148
_refine_ls_hydrogen_treatment constr
_refine_ls_matrix_type full
_refine_ls_number_parameters 605
_refine_ls_number_reflns 8309
_refine_ls_number_restraints 1
_refine_ls_restrained_S_all 1.148
_refine_ls_R_factor_all 0.0571
_refine_ls_R_factor_gt 0.0454
_refine_ls_shift/su_max 0.641
_refine_ls_shift/su_mean 0.001
_refine_ls_structure_factor_coef Fsqd
_refine_ls_weighting_details 'calc w=1/[\s^2^(Fo^2^)+(0.1068P)^2^+0.0000P] where P=(Fo^2^+2Fc^2^)/3'
_refine_ls_weighting_scheme calc
_refine_ls_wR_factor_gt 0.1281
_refine_ls_wR_factor_ref 0.1635
_reflns_number_gt 7480
_reflns_number_total 8309
_reflns_threshold_expression >2sigma(I)
_cod_data_source_file 1267-2480.cff
_cod_data_source_block Erysodine
_cod_original_sg_symbol_H-M P21
_cod_database_code 8102388

loop_
_symmetry_equiv_pos_as_xyz
'x, y, z'
'-x, y+1/2, -z'

loop_
_atom_site_label
_atom_site_type_symbol
_atom_site_fract_x
_atom_site_fract_y
_atom_site_fract_z
_atom_site_U_iso_or_equiv
_atom_site_adp_type
_atom_site_occupancy
_atom_site_symmetry_multiplicity
_atom_site_calc_flag
_atom_site_refinement_flags
_atom_site_disorder_assembly
_atom_site_disorder_group
O1 O 0.39972(14) 0.7207(2) 0.18082(10) 0.0178(4) Uani 1 1 d . . .
O2 O 0.57516(13) 0.7637(2) 0.27005(10) 0.0165(4) Uani 1 1 d . . .
H2 H 0.5298 0.8279 0.2548 0.025 Uiso 1 1 calc R . .
O3 O 0.47614(15) 0.0666(3) 0.02224(10) 0.0200(4) Uani 1 1 d . . .
N1 N 0.47546(16) 0.0358(3) 0.26713(11) 0.0129(4) Uani 1 1 d . . .
C1 C 0.41838(18) 0.4351(3) 0.19017(13) 0.0135(5) Uani 1 1 d . . .
H1 H 0.3557 0.4172 0.1598 0.016 Uiso 1 1 calc R . .
C2 C 0.45085(19) 0.5879(3) 0.20611(13) 0.0129(5) Uani 1 1 d . . .
C3 C 0.54271(18) 0.6163(3) 0.25206(13) 0.0125(5) Uani 1 1 d . . .
C4 C 0.60174(19) 0.4895(3) 0.27920(13) 0.0141(5) Uani 1 1 d . . .
H4 H 0.6646 0.5078 0.3092 0.017 Uiso 1 1 calc R . .
C5 C 0.57025(18) 0.3355(3) 0.26316(13) 0.0134(5) Uani 1 1 d . . .
C6 C 0.47719(18) 0.3079(3) 0.21837(13) 0.0131(5) Uani 1 1 d . . .
C7 C 0.62756(19) 0.1956(3) 0.29807(14) 0.0147(5) Uani 1 1 d . . .
H7A H 0.6820 0.2300 0.3372 0.018 Uiso 1 1 calc R . .
H7B H 0.6551 0.1372 0.2644 0.018 Uiso 1 1 calc R . .
C8 C 0.5573(2) 0.0912(3) 0.32484(14) 0.0159(5) Uani 1 1 d . . .
H8A H 0.5933 -0.0003 0.3493 0.019 Uiso 1 1 calc R . .
H8B H 0.5308 0.1508 0.3587 0.019 Uiso 1 1 calc R . .
C9 C 0.44674(18) 0.1366(3) 0.20261(13) 0.0118(5) Uani 1 1 d . . .
C10 C 0.3859(2) 0.0076(4) 0.29173(14) 0.0180(6) Uani 1 1 d . . .
H10A H 0.3847 0.0761 0.3317 0.022 Uiso 1 1 calc R . .
H10B H 0.3821 -0.1031 0.3057 0.022 Uiso 1 1 calc R . .
C11 C 0.30419(19) 0.0469(4) 0.23006(14) 0.0167(6) Uani 1 1 d . . .
H11 H 0.2373 0.0270 0.2271 0.020 Uiso 1 1 calc R . .
C12 C 0.33691(19) 0.1134(3) 0.17965(14) 0.0137(5) Uani 1 1 d . . .
C13 C 0.2851(2) 0.1425(4) 0.10733(14) 0.0174(6) Uani 1 1 d . . .
H13 H 0.2159 0.1504 0.0951 0.021 Uiso 1 1 calc R . .
C14 C 0.3330(2) 0.1581(4) 0.05805(14) 0.0171(6) Uani 1 1 d . . .
H14 H 0.2966 0.1724 0.0112 0.021 Uiso 1 1 calc R . .
C15 C 0.44399(19) 0.1540(4) 0.07414(13) 0.0152(5) Uani 1 1 d . . .
H15 H 0.4693 0.2636 0.0756 0.018 Uiso 1 1 calc R . .
C16 C 0.48996(19) 0.0732(4) 0.14374(13) 0.0148(5) Uani 1 1 d . . .
H16A H 0.5614 0.0908 0.1564 0.018 Uiso 1 1 calc R . .
H16B H 0.4783 -0.0411 0.1388 0.018 Uiso 1 1 calc R . .
C17 C 0.3107(2) 0.7000(4) 0.12933(19) 0.0289(7) Uani 1 1 d . . .
H17A H 0.2641 0.6441 0.1496 0.043 Uiso 1 1 calc R . .
H17B H 0.3226 0.6389 0.0905 0.043 Uiso 1 1 calc R . .
H17C H 0.2838 0.8026 0.1123 0.043 Uiso 1 1 calc R . .
C18 C 0.4680(3) 0.1512(4) -0.04084(15) 0.0275(7) Uani 1 1 d . . .
H18A H 0.5055 0.2486 -0.0308 0.041 Uiso 1 1 calc R . .
H18B H 0.3992 0.1759 -0.0619 0.041 Uiso 1 1 calc R . .
H18C H 0.4935 0.0872 -0.0732 0.041 Uiso 1 1 calc R . .
O4 O 0.78508(15) 0.2146(3) 0.61604(10) 0.0188(4) Uani 1 1 d . . .
O5 O 0.66971(16) 0.1719(3) 0.48592(10) 0.0205(4) Uani 1 1 d . . .
H5 H 0.6895 0.1063 0.5179 0.031 Uiso 1 1 calc R . .
O6 O 1.01122(14) 0.8652(3) 0.56381(11) 0.0273(5) Uani 1 1 d . . .
N2 N 0.66624(16) 0.9003(3) 0.55840(12) 0.0157(5) Uani 1 1 d . . .
C19 C 0.77265(19) 0.5000(3) 0.60170(14) 0.0143(5) Uani 1 1 d . . .
H19 H 0.8135 0.5180 0.6470 0.017 Uiso 1 1 calc R . .
C20 C 0.75157(19) 0.3471(3) 0.57840(14) 0.0148(5) Uani 1 1 d . . .
C21 C 0.69153(19) 0.3185(4) 0.51131(14) 0.0155(5) Uani 1 1 d . . .
C22 C 0.65331(19) 0.4461(3) 0.46939(14) 0.0152(5) Uani 1 1 d . . .
H22 H 0.6120 0.4280 0.4242 0.018 Uiso 1 1 calc R . .
C23 C 0.67438(19) 0.5996(3) 0.49234(14) 0.0151(5) Uani 1 1 d . . .
C24 C 0.73439(18) 0.6277(3) 0.55921(13) 0.0132(5) Uani 1 1 d . . .
C25 C 0.6256(2) 0.7379(4) 0.45101(15) 0.0184(6) Uani 1 1 d . . .
H25A H 0.5716 0.7025 0.4117 0.022 Uiso 1 1 calc R . .
H25B H 0.6730 0.7970 0.4319 0.022 Uiso 1 1 calc R . .
C26 C 0.5861(2) 0.8414(4) 0.50019(15) 0.0197(6) Uani 1 1 d . . .
H26A H 0.5506 0.9314 0.4740 0.024 Uiso 1 1 calc R . .
H26B H 0.5394 0.7806 0.5193 0.024 Uiso 1 1 calc R . .
C27 C 0.75632(18) 0.7986(3) 0.58051(13) 0.0129(5) Uani 1 1 d . . .
C28 C 0.6315(2) 0.9362(4) 0.62180(15) 0.0224(6) Uani 1 1 d . . .
H28A H 0.6131 1.0480 0.6227 0.027 Uiso 1 1 calc R . .
H28B H 0.5747 0.8704 0.6235 0.027 Uiso 1 1 calc R . .
C29 C 0.7171(2) 0.8987(4) 0.68068(15) 0.0195(6) Uani 1 1 d . . .
H29 H 0.7214 0.9240 0.7279 0.023 Uiso 1 1 calc R . .
C30 C 0.7872(2) 0.8251(4) 0.65880(13) 0.0156(5) Uani 1 1 d . . .
C31 C 0.8876(2) 0.7921(4) 0.69652(14) 0.0188(6) Uani 1 1 d . . .
H31 H 0.9042 0.7857 0.7459 0.023 Uiso 1 1 calc R . .
C32 C 0.9572(2) 0.7707(4) 0.66254(14) 0.0193(6) Uani 1 1 d . . .
H32 H 1.0221 0.7505 0.6888 0.023 Uiso 1 1 calc R . .
C33 C 0.93613(18) 0.7774(4) 0.58419(14) 0.0171(6) Uani 1 1 d . . .
H33 H 0.9338 0.6686 0.5652 0.021 Uiso 1 1 calc R . .
C34 C 0.83991(18) 0.8618(4) 0.55056(13) 0.0152(5) Uani 1 1 d . . .
H34A H 0.8230 0.8454 0.4995 0.018 Uiso 1 1 calc R . .
H34B H 0.8478 0.9758 0.5596 0.018 Uiso 1 1 calc R . .
C35 C 0.8500(2) 0.2368(4) 0.68332(15) 0.0214(6) Uani 1 1 d . . .
H35A H 0.8146 0.2858 0.7143 0.032 Uiso 1 1 calc R . .
H35B H 0.9041 0.3047 0.6794 0.032 Uiso 1 1 calc R . .
H35C H 0.8757 0.1351 0.7025 0.032 Uiso 1 1 calc R . .
C36 C 1.0960(2) 0.7715(6) 0.5649(2) 0.0461(11) Uani 1 1 d . . .
H36A H 1.0780 0.6862 0.5310 0.069 Uiso 1 1 calc R . .
H36B H 1.1216 0.7274 0.6115 0.069 Uiso 1 1 calc R . .
H36C H 1.1461 0.8370 0.5528 0.069 Uiso 1 1 calc R . .
O7 O 0.83319(15) 0.2957(3) 0.14025(12) 0.0231(5) Uani 1 1 d . . .
O8 O 1.01388(14) 0.2508(2) 0.12063(10) 0.0179(4) Uani 1 1 d . . .
H8 H 1.0746 0.2542 0.1258 0.027 Uiso 1 1 calc R . .
O9 O 0.93234(16) 0.9162(3) 0.33128(10) 0.0244(5) Uani 1 1 d . . .
N3 N 0.90953(16) 0.9813(3) 0.08298(11) 0.0133(5) Uani 1 1 d . . .
C37 C 0.85336(19) 0.5804(3) 0.13660(14) 0.0146(5) Uani 1 1 d . . .
H37 H 0.7902 0.5990 0.1431 0.018 Uiso 1 1 calc R . .
C38 C 0.88592(19) 0.4274(3) 0.13377(14) 0.0146(5) Uani 1 1 d . . .
C39 C 0.97919(19) 0.3988(3) 0.12402(13) 0.0137(5) Uani 1 1 d . . .
C40 C 1.03805(19) 0.5261(3) 0.11769(13) 0.0147(5) Uani 1 1 d . . .
H40 H 1.1017 0.5079 0.1121 0.018 Uiso 1 1 calc R . .
C41 C 1.00532(19) 0.6790(3) 0.11948(13) 0.0127(5) Uani 1 1 d . . .
C42 C 0.91256(19) 0.7067(3) 0.12996(13) 0.0126(5) Uani 1 1 d . . .
C43 C 1.06000(19) 0.8195(3) 0.10213(14) 0.0155(5) Uani 1 1 d . . .
H43A H 1.1126 0.7850 0.0809 0.019 Uiso 1 1 calc R . .
H43B H 1.0898 0.8795 0.1449 0.019 Uiso 1 1 calc R . .
C44 C 0.98677(19) 0.9213(3) 0.05110(13) 0.0154(5) Uani 1 1 d . . .
H44A H 1.0213 1.0108 0.0365 0.018 Uiso 1 1 calc R . .
H44B H 0.9562 0.8591 0.0091 0.018 Uiso 1 1 calc R . .
C45 C 0.88405(18) 0.8782(3) 0.13733(13) 0.0128(5) Uani 1 1 d . . .
C46 C 0.8175(2) 1.0148(4) 0.02921(14) 0.0189(6) Uani 1 1 d . . .
H46A H 0.8122 0.9486 -0.0125 0.023 Uiso 1 1 calc R . .
H46B H 0.8142 1.1264 0.0152 0.023 Uiso 1 1 calc R . .
C47 C 0.7382(2) 0.9757(4) 0.06435(14) 0.0178(6) Uani 1 1 d . . .
H47 H 0.6711 0.9995 0.0461 0.021 Uiso 1 1 calc R . .
C48 C 0.77507(18) 0.9034(3) 0.12440(14) 0.0150(5) Uani 1 1 d . . .
C49 C 0.72953(19) 0.8646(3) 0.18058(14) 0.0168(6) Uani 1 1 d . . .
H49 H 0.6605 0.8578 0.1710 0.020 Uiso 1 1 calc R . .
C50 C 0.7842(2) 0.8386(4) 0.24559(15) 0.0183(6) Uani 1 1 d . . .
H50 H 0.7521 0.8166 0.2811 0.022 Uiso 1 1 calc R . .
C51 C 0.8943(2) 0.8429(4) 0.26477(13) 0.0172(6) Uani 1 1 d . . .
H51 H 0.9200 0.7335 0.2663 0.021 Uiso 1 1 calc R . .
C52 C 0.93192(18) 0.9385(3) 0.21166(13) 0.0140(5) Uani 1 1 d . . .
H52A H 1.0038 0.9284 0.2215 0.017 Uiso 1 1 calc R . .
H52B H 0.9159 1.0506 0.2153 0.017 Uiso 1 1 calc R . .
C53 C 0.7413(3) 0.3208(5) 0.1545(3) 0.0455(11) Uani 1 1 d . . .
H53A H 0.6989 0.3797 0.1162 0.068 Uiso 1 1 calc R . .
H53B H 0.7503 0.3804 0.1979 0.068 Uiso 1 1 calc R . .
H53C H 0.7111 0.2195 0.1594 0.068 Uiso 1 1 calc R . .
C54 C 0.9327(3) 0.8119(6) 0.38782(16) 0.0388(9) Uani 1 1 d . . .
H54A H 0.9724 0.7196 0.3845 0.058 Uiso 1 1 calc R . .
H54B H 0.8657 0.7791 0.3856 0.058 Uiso 1 1 calc R . .
H54C H 0.9603 0.8657 0.4321 0.058 Uiso 1 1 calc R . .

loop_
_atom_site_aniso_label
_atom_site_aniso_U_11
_atom_site_aniso_U_22
_atom_site_aniso_U_33
_atom_site_aniso_U_23
_atom_site_aniso_U_13
_atom_site_aniso_U_12
O1 0.0176(9) 0.0084(10) 0.0232(10) -0.0005(8) -0.0023(8) 0.0007(8)
O2 0.0143(8) 0.0090(10) 0.0240(10) -0.0020(8) 0.0009(7) -0.0004(8)
O3 0.0296(10) 0.0175(11) 0.0145(9) 0.0011(8) 0.0084(8) 0.0052(9)
N1 0.0165(10) 0.0078(11) 0.0145(10) 0.0006(9) 0.0040(8) -0.0001(9)
C1 0.0134(11) 0.0117(14) 0.0149(11) -0.0003(10) 0.0029(9) -0.0007(10)
C2 0.0141(11) 0.0099(13) 0.0148(11) 0.0006(10) 0.0039(9) 0.0021(10)
C3 0.0145(11) 0.0091(13) 0.0147(11) -0.0016(10) 0.0052(9) 0.0009(10)
C4 0.0118(11) 0.0133(14) 0.0170(12) -0.0005(11) 0.0034(9) -0.0012(10)
C5 0.0120(11) 0.0123(14) 0.0159(11) -0.0015(10) 0.0036(9) -0.0006(10)
C6 0.0149(11) 0.0102(13) 0.0153(11) -0.0006(10) 0.0056(9) -0.0006(10)
C7 0.0153(12) 0.0107(14) 0.0159(12) 0.0000(10) 0.0002(10) 0.0024(10)
C8 0.0212(13) 0.0096(14) 0.0152(12) -0.0007(10) 0.0013(10) -0.0006(11)
C9 0.0129(11) 0.0093(13) 0.0134(11) 0.0004(10) 0.0035(9) -0.0010(10)
C10 0.0208(13) 0.0148(15) 0.0202(13) 0.0010(11) 0.0086(11) -0.0007(11)
C11 0.0164(12) 0.0112(14) 0.0243(13) -0.0017(11) 0.0082(11) -0.0018(11)
C12 0.0140(11) 0.0088(13) 0.0186(12) -0.0016(10) 0.0049(10) 0.0003(10)
C13 0.0143(11) 0.0125(14) 0.0228(13) -0.0006(11) 0.0003(10) -0.0006(11)
C14 0.0190(12) 0.0125(14) 0.0174(12) -0.0007(11) 0.0002(10) -0.0004(11)
C15 0.0183(12) 0.0128(14) 0.0155(12) 0.0001(11) 0.0059(10) 0.0019(11)
C16 0.0170(12) 0.0114(13) 0.0165(12) 0.0010(11) 0.0051(10) 0.0007(11)
C17 0.0215(14) 0.0126(16) 0.0422(18) 0.0021(14) -0.0108(13) 0.0023(12)
C18 0.0430(18) 0.0257(18) 0.0169(13) 0.0054(13) 0.0133(12) 0.0058(15)
O4 0.0253(10) 0.0096(10) 0.0170(9) 0.0013(8) -0.0029(8) 0.0005(8)
O5 0.0300(11) 0.0118(11) 0.0157(9) -0.0006(8) -0.0013(8) -0.0033(9)
O6 0.0143(9) 0.0392(15) 0.0294(11) 0.0037(11) 0.0076(8) -0.0032(10)
N2 0.0155(10) 0.0110(12) 0.0211(11) 0.0004(9) 0.0053(9) 0.0028(9)
C19 0.0145(11) 0.0135(14) 0.0144(12) -0.0014(10) 0.0028(9) -0.0008(10)
C20 0.0167(12) 0.0123(15) 0.0158(12) 0.0016(10) 0.0046(10) 0.0015(11)
C21 0.0177(12) 0.0107(13) 0.0181(12) -0.0009(11) 0.0047(10) -0.0008(11)
C22 0.0159(11) 0.0134(15) 0.0152(11) -0.0002(10) 0.0021(9) -0.0015(11)
C23 0.0171(12) 0.0121(14) 0.0166(12) 0.0001(10) 0.0052(10) 0.0009(11)
C24 0.0141(11) 0.0104(14) 0.0163(12) -0.0019(10) 0.0060(9) -0.0010(10)
C25 0.0210(12) 0.0126(15) 0.0194(13) 0.0012(11) 0.0012(10) -0.0003(12)
C26 0.0157(12) 0.0146(15) 0.0265(14) 0.0009(12) 0.0012(11) 0.0011(11)
C27 0.0141(11) 0.0088(13) 0.0155(12) 0.0008(10) 0.0032(9) 0.0006(10)
C28 0.0247(14) 0.0169(16) 0.0296(15) 0.0003(12) 0.0143(12) 0.0010(12)
C29 0.0264(13) 0.0141(15) 0.0208(13) -0.0021(11) 0.0110(11) -0.0052(12)
C30 0.0227(13) 0.0113(14) 0.0127(11) -0.0002(10) 0.0040(10) -0.0031(11)
C31 0.0244(13) 0.0151(15) 0.0147(12) 0.0001(11) 0.0005(10) -0.0027(12)
C32 0.0198(12) 0.0160(15) 0.0191(13) 0.0018(11) -0.0006(10) 0.0001(12)
C33 0.0149(11) 0.0182(15) 0.0186(13) 0.0011(11) 0.0048(10) -0.0005(11)
C34 0.0154(11) 0.0157(14) 0.0148(11) 0.0015(10) 0.0041(9) -0.0016(11)
C35 0.0258(14) 0.0145(15) 0.0188(13) 0.0003(12) -0.0037(11) 0.0015(12)
C36 0.0183(14) 0.076(4) 0.046(2) 0.015(2) 0.0126(14) 0.0103(19)
O7 0.0232(10) 0.0103(11) 0.0419(12) -0.0020(9) 0.0197(9) -0.0021(9)
O8 0.0177(9) 0.0109(10) 0.0260(10) -0.0020(8) 0.0071(8) 0.0030(8)
O9 0.0303(11) 0.0287(13) 0.0143(9) -0.0021(9) 0.0060(8) -0.0017(10)
N3 0.0164(10) 0.0112(12) 0.0124(10) 0.0027(9) 0.0038(8) -0.0008(9)
C37 0.0161(12) 0.0122(14) 0.0172(12) -0.0006(10) 0.0073(10) 0.0005(11)
C38 0.0168(12) 0.0094(13) 0.0194(12) 0.0006(10) 0.0074(10) -0.0009(10)
C39 0.0170(12) 0.0097(13) 0.0142(11) -0.0006(10) 0.0036(9) 0.0013(11)
C40 0.0141(11) 0.0132(14) 0.0162(12) -0.0016(10) 0.0030(9) 0.0008(10)
C41 0.0145(11) 0.0103(14) 0.0129(11) -0.0003(10) 0.0026(9) -0.0024(10)
C42 0.0145(11) 0.0103(13) 0.0132(11) -0.0006(10) 0.0035(9) -0.0001(10)
C43 0.0155(11) 0.0110(13) 0.0207(12) -0.0012(11) 0.0063(10) -0.0022(11)
C44 0.0195(12) 0.0110(13) 0.0171(12) -0.0001(11) 0.0072(10) -0.0004(11)
C45 0.0139(11) 0.0108(13) 0.0138(11) 0.0000(10) 0.0037(9) -0.0006(10)
C46 0.0182(12) 0.0202(16) 0.0162(12) 0.0025(11) 0.0004(10) -0.0004(12)
C47 0.0154(12) 0.0154(15) 0.0219(13) -0.0025(12) 0.0032(10) -0.0005(11)
C48 0.0130(11) 0.0107(14) 0.0214(13) -0.0032(11) 0.0045(10) -0.0009(10)
C49 0.0158(12) 0.0113(14) 0.0250(13) -0.0034(11) 0.0086(10) 0.0012(11)
C50 0.0215(13) 0.0134(15) 0.0231(13) -0.0018(11) 0.0111(11) -0.0008(11)
C51 0.0196(12) 0.0178(16) 0.0150(12) -0.0008(11) 0.0057(10) -0.0006(11)
C52 0.0161(11) 0.0121(14) 0.0135(11) 0.0001(10) 0.0035(9) 0.0003(11)
C53 0.0395(19) 0.0182(18) 0.097(3) -0.009(2) 0.051(2) -0.0075(16)
C54 0.048(2) 0.053(3) 0.0154(14) 0.0044(16) 0.0092(13) -0.004(2)

loop_
_atom_type_symbol
_atom_type_description
_atom_type_scat_dispersion_real
_atom_type_scat_dispersion_imag
_atom_type_scat_source
C C 0.0033 0.0016 'International Tables Vol C Tables 4.2.6.8 and 6.1.1.4'
H H 0.0000 0.0000 'International Tables Vol C Tables 4.2.6.8 and 6.1.1.4'
N N 0.0061 0.0033 'International Tables Vol C Tables 4.2.6.8 and 6.1.1.4'
O O 0.0106 0.0060 'International Tables Vol C Tables 4.2.6.8 and 6.1.1.4'

loop_
_geom_angle_atom_site_label_1
_geom_angle_atom_site_label_2
_geom_angle_atom_site_label_3
_geom_angle
_geom_angle_site_symmetry_1
_geom_angle_site_symmetry_3
_geom_angle_publ_flag
C2 O1 C17 116.8(2) . . ?
C3 O2 H2 109.5 . . ?
C18 O3 C15 113.5(2) . . ?
C8 N1 C10 111.1(2) . . ?
C8 N1 C9 117.5(2) . . ?
C10 N1 C9 107.6(2) . . ?
C2 C1 C6 120.5(2) . . ?
C2 C1 H1 119.7 . . ?
C6 C1 H1 119.7 . . ?
O1 C2 C1 125.3(2) . . ?
O1 C2 C3 114.2(2) . . ?
C1 C2 C3 120.4(3) . . ?
O2 C3 C4 119.4(2) . . ?
O2 C3 C2 121.8(2) . . ?
C4 C3 C2 118.9(3) . . ?
C3 C4 C5 121.2(2) . . ?
C3 C4 H4 119.4 . . ?
C5 C4 H4 119.4 . . ?
C4 C5 C6 119.6(2) . . ?
C4 C5 C7 122.4(2) . . ?
C6 C5 C7 117.7(2) . . ?
C1 C6 C5 119.4(3) . . ?
C1 C6 C9 123.5(2) . . ?
C5 C6 C9 117.2(2) . . ?
C5 C7 C8 107.4(2) . . ?
C5 C7 H7A 110.2 . . ?
C8 C7 H7A 110.2 . . ?
C5 C7 H7B 110.2 . . ?
C8 C7 H7B 110.2 . . ?
H7A C7 H7B 108.5 . . ?
N1 C8 C7 111.5(2) . . ?
N1 C8 H8A 109.3 . . ?
C7 C8 H8A 109.3 . . ?
N1 C8 H8B 109.3 . . ?
C7 C8 H8B 109.3 . . ?
H8A C8 H8B 108.0 . . ?
N1 C9 C12 102.4(2) . . ?
N1 C9 C6 111.6(2) . . ?
C12 C9 C6 113.5(2) . . ?
N1 C9 C16 111.6(2) . . ?
C12 C9 C16 107.5(2) . . ?
C6 C9 C16 110.0(2) . . ?
N1 C10 C11 104.0(2) . . ?
N1 C10 H10A 111.0 . . ?
C11 C10 H10A 111.0 . . ?
N1 C10 H10B 111.0 . . ?
C11 C10 H10B 111.0 . . ?
H10A C10 H10B 109.0 . . ?
C12 C11 C10 111.5(2) . . ?
C12 C11 H11 124.3 . . ?
C10 C11 H11 124.3 . . ?
C11 C12 C13 128.9(3) . . ?
C11 C12 C9 110.8(2) . . ?
C13 C12 C9 119.6(2) . . ?
C14 C13 C12 121.2(3) . . ?
C14 C13 H13 119.4 . . ?
C12 C13 H13 119.4 . . ?
C13 C14 C15 122.4(2) . . ?
C13 C14 H14 118.8 . . ?
C15 C14 H14 118.8 . . ?
O3 C15 C14 111.2(2) . . ?
O3 C15 C16 105.9(2) . . ?
C14 C15 C16 112.2(2) . . ?
O3 C15 H15 109.2 . . ?
C14 C15 H15 109.2 . . ?
C16 C15 H15 109.2 . . ?
C15 C16 C9 111.4(2) . . ?
C15 C16 H16A 109.4 . . ?
C9 C16 H16A 109.4 . . ?
C15 C16 H16B 109.4 . . ?
C9 C16 H16B 109.4 . . ?
H16A C16 H16B 108.0 . . ?
O1 C17 H17A 109.5 . . ?
O1 C17 H17B 109.5 . . ?
H17A C17 H17B 109.5 . . ?
O1 C17 H17C 109.5 . . ?
H17A C17 H17C 109.5 . . ?
H17B C17 H17C 109.5 . . ?
O3 C18 H18A 109.5 . . ?
O3 C18 H18B 109.5 . . ?
H18A C18 H18B 109.5 . . ?
O3 C18 H18C 109.5 . . ?
H18A C18 H18C 109.5 . . ?
H18B C18 H18C 109.5 . . ?
C20 O4 C35 116.8(2) . . ?
C21 O5 H5 109.5 . . ?
C36 O6 C33 112.4(3) . . ?
C26 N2 C28 112.0(2) . . ?
C26 N2 C27 116.9(2) . . ?
C28 N2 C27 107.9(2) . . ?
C20 C19 C24 120.8(2) . . ?
C20 C19 H19 119.6 . . ?
C24 C19 H19 119.6 . . ?
O4 C20 C19 125.2(2) . . ?
O4 C20 C21 114.5(3) . . ?
C19 C20 C21 120.3(3) . . ?
O5 C21 C22 118.8(2) . . ?
O5 C21 C20 122.6(3) . . ?
C22 C21 C20 118.6(3) . . ?
C21 C22 C23 121.4(2) . . ?
C21 C22 H22 119.3 . . ?
C23 C22 H22 119.3 . . ?
C22 C23 C24 119.8(3) . . ?
C22 C23 C25 122.0(3) . . ?
C24 C23 C25 117.8(3) . . ?
C19 C24 C23 119.1(3) . . ?
C19 C24 C27 123.8(2) . . ?
C23 C24 C27 117.1(2) . . ?
C23 C25 C26 107.3(2) . . ?
C23 C25 H25A 110.2 . . ?
C26 C25 H25A 110.2 . . ?
C23 C25 H25B 110.2 . . ?
C26 C25 H25B 110.2 . . ?
H25A C25 H25B 108.5 . . ?
N2 C26 C25 111.2(2) . . ?
N2 C26 H26A 109.4 . . ?
C25 C26 H26A 109.4 . . ?
N2 C26 H26B 109.4 . . ?
C25 C26 H26B 109.4 . . ?
H26A C26 H26B 108.0 . . ?
N2 C27 C30 102.3(2) . . ?
N2 C27 C24 111.7(2) . . ?
C30 C27 C24 114.2(2) . . ?
N2 C27 C34 111.1(2) . . ?
C30 C27 C34 107.0(2) . . ?
C24 C27 C34 110.3(2) . . ?
C29 C28 N2 103.9(2) . . ?
C29 C28 H28A 111.0 . . ?
N2 C28 H28A 111.0 . . ?
C29 C28 H28B 111.0 . . ?
N2 C28 H28B 111.0 . . ?
H28A C28 H28B 109.0 . . ?
C30 C29 C28 111.6(2) . . ?
C30 C29 H29 124.2 . . ?
C28 C29 H29 124.2 . . ?
C29 C30 C31 129.2(3) . . ?
C29 C30 C27 111.0(2) . . ?
C31 C30 C27 119.0(2) . . ?
C32 C31 C30 121.0(3) . . ?
C32 C31 H31 119.5 . . ?
C30 C31 H31 119.5 . . ?
C31 C32 C33 122.5(3) . . ?
C31 C32 H32 118.8 . . ?
C33 C32 H32 118.8 . . ?
O6 C33 C32 110.1(2) . . ?
O6 C33 C34 105.7(2) . . ?
C32 C33 C34 112.7(2) . . ?
O6 C33 H33 109.4 . . ?
C32 C33 H33 109.4 . . ?
C34 C33 H33 109.4 . . ?
C33 C34 C27 110.5(2) . . ?
C33 C34 H34A 109.6 . . ?
C27 C34 H34A 109.6 . . ?
C33 C34 H34B 109.6 . . ?
C27 C34 H34B 109.6 . . ?
H34A C34 H34B 108.1 . . ?
O4 C35 H35A 109.5 . . ?
O4 C35 H35B 109.5 . . ?
H35A C35 H35B 109.5 . . ?
O4 C35 H35C 109.5 . . ?
H35A C35 H35C 109.5 . . ?
H35B C35 H35C 109.5 . . ?
O6 C36 H36A 109.5 . . ?
O6 C36 H36B 109.5 . . ?
H36A C36 H36B 109.5 . . ?
O6 C36 H36C 109.5 . . ?
H36A C36 H36C 109.5 . . ?
H36B C36 H36C 109.5 . . ?
C38 O7 C53 116.4(2) . . ?
C39 O8 H8 109.5 . . ?
C54 O9 C51 112.1(3) . . ?
C46 N3 C44 111.5(2) . . ?
C46 N3 C45 107.5(2) . . ?
C44 N3 C45 116.2(2) . . ?
C38 C37 C42 120.6(2) . . ?
C38 C37 H37 119.7 . . ?
C42 C37 H37 119.7 . . ?
O7 C38 C37 124.8(2) . . ?
O7 C38 C39 115.1(2) . . ?
C37 C38 C39 120.1(2) . . ?
O8 C39 C40 119.1(2) . . ?
O8 C39 C38 122.1(2) . . ?
C40 C39 C38 118.8(3) . . ?
C41 C40 C39 121.2(2) . . ?
C41 C40 H40 119.4 . . ?
C39 C40 H40 119.4 . . ?
C40 C41 C42 119.6(2) . . ?
C40 C41 C43 123.0(2) . . ?
C42 C41 C43 117.0(2) . . ?
C37 C42 C41 119.6(3) . . ?
C37 C42 C45 123.3(2) . . ?
C41 C42 C45 117.0(2) . . ?
C41 C43 C44 107.6(2) . . ?
C41 C43 H43A 110.2 . . ?
C44 C43 H43A 110.2 . . ?
C41 C43 H43B 110.2 . . ?
C44 C43 H43B 110.2 . . ?
H43A C43 H43B 108.5 . . ?
N3 C44 C43 111.3(2) . . ?
N3 C44 H44A 109.4 . . ?
C43 C44 H44A 109.4 . . ?
N3 C44 H44B 109.4 . . ?
C43 C44 H44B 109.4 . . ?
H44A C44 H44B 108.0 . . ?
N3 C45 C48 102.5(2) . . ?
N3 C45 C42 111.8(2) . . ?
C48 C45 C42 113.6(2) . . ?
N3 C45 C52 111.3(2) . . ?
C48 C45 C52 107.1(2) . . ?
C42 C45 C52 110.3(2) . . ?
N3 C46 C47 104.2(2) . . ?
N3 C46 H46A 110.9 . . ?
C47 C46 H46A 110.9 . . ?
N3 C46 H46B 110.9 . . ?
C47 C46 H46B 110.9 . . ?
H46A C46 H46B 108.9 . . ?
C48 C47 C46 110.6(2) . . ?
C48 C47 H47 124.7 . . ?
C46 C47 H47 124.7 . . ?
C47 C48 C49 130.0(3) . . ?
C47 C48 C45 111.6(2) . . ?
C49 C48 C45 117.9(2) . . ?
C50 C49 C48 120.8(2) . . ?
C50 C49 H49 119.6 . . ?
C48 C49 H49 119.6 . . ?
C49 C50 C51 122.9(2) . . ?
C49 C50 H50 118.5 . . ?
C51 C50 H50 118.5 . . ?
O9 C51 C50 111.3(2) . . ?
O9 C51 C52 106.7(2) . . ?
C50 C51 C52 111.0(2) . . ?
O9 C51 H51 109.3 . . ?
C50 C51 H51 109.3 . . ?
C52 C51 H51 109.3 . . ?
C51 C52 C45 109.6(2) . . ?
C51 C52 H52A 109.8 . . ?
C45 C52 H52A 109.8 . . ?
C51 C52 H52B 109.8 . . ?
C45 C52 H52B 109.8 . . ?
H52A C52 H52B 108.2 . . ?
O7 C53 H53A 109.5 . . ?
O7 C53 H53B 109.5 . . ?
H53A C53 H53B 109.5 . . ?
O7 C53 H53C 109.5 . . ?
H53A C53 H53C 109.5 . . ?
H53B C53 H53C 109.5 . . ?
O9 C54 H54A 109.5 . . ?
O9 C54 H54B 109.5 . . ?
H54A C54 H54B 109.5 . . ?
O9 C54 H54C 109.5 . . ?
H54A C54 H54C 109.5 . . ?
H54B C54 H54C 109.5 . . ?

loop_
_geom_bond_atom_site_label_1
_geom_bond_atom_site_label_2
_geom_bond_distance
_geom_bond_site_symmetry_2
_geom_bond_publ_flag
O1 C2 1.370(3) . ?
O1 C17 1.418(4) . ?
O2 C3 1.355(3) . ?
O2 H2 0.8400 . ?
O3 C18 1.425(4) . ?
O3 C15 1.438(3) . ?
N1 C8 1.484(3) . ?
N1 C10 1.491(3) . ?
N1 C9 1.510(3) . ?
C1 C2 1.392(4) . ?
C1 C6 1.395(4) . ?
C1 H1 0.9500 . ?
C2 C3 1.407(4) . ?
C3 C4 1.390(4) . ?
C4 C5 1.398(4) . ?
C4 H4 0.9500 . ?
C5 C6 1.409(4) . ?
C5 C7 1.509(4) . ?
C6 C9 1.534(4) . ?
C7 C8 1.529(4) . ?
C7 H7A 0.9900 . ?
C7 H7B 0.9900 . ?
C8 H8A 0.9900 . ?
C8 H8B 0.9900 . ?
C9 C12 1.519(4) . ?
C9 C16 1.550(3) . ?
C10 C11 1.493(4) . ?
C10 H10A 0.9900 . ?
C10 H10B 0.9900 . ?
C11 C12 1.333(4) . ?
C11 H11 0.9500 . ?
C12 C13 1.458(4) . ?
C13 C14 1.333(4) . ?
C13 H13 0.9500 . ?
C14 C15 1.523(4) . ?
C14 H14 0.9500 . ?
C15 C16 1.534(4) . ?
C15 H15 1.0000 . ?
C16 H16A 0.9900 . ?
C16 H16B 0.9900 . ?
C17 H17A 0.9800 . ?
C17 H17B 0.9800 . ?
C17 H17C 0.9800 . ?
C18 H18A 0.9800 . ?
C18 H18B 0.9800 . ?
C18 H18C 0.9800 . ?
O4 C20 1.372(3) . ?
O4 C35 1.428(3) . ?
O5 C21 1.354(4) . ?
O5 H5 0.8400 . ?
O6 C36 1.438(4) . ?
O6 C33 1.441(3) . ?
N2 C26 1.486(4) . ?
N2 C28 1.496(3) . ?
N2 C27 1.513(3) . ?
C19 C20 1.391(4) . ?
C19 C24 1.400(4) . ?
C19 H19 0.9500 . ?
C20 C21 1.407(4) . ?
C21 C22 1.393(4) . ?
C22 C23 1.394(4) . ?
C22 H22 0.9500 . ?
C23 C24 1.403(4) . ?
C23 C25 1.502(4) . ?
C24 C27 1.529(4) . ?
C25 C26 1.525(4) . ?
C25 H25A 0.9900 . ?
C25 H25B 0.9900 . ?
C26 H26A 0.9900 . ?
C26 H26B 0.9900 . ?
C27 C30 1.521(4) . ?
C27 C34 1.552(3) . ?
C28 C29 1.489(4) . ?
C28 H28A 0.9900 . ?
C28 H28B 0.9900 . ?
C29 C30 1.338(4) . ?
C29 H29 0.9500 . ?
C30 C31 1.457(4) . ?
C31 C32 1.341(4) . ?
C31 H31 0.9500 . ?
C32 C33 1.509(4) . ?
C32 H32 0.9500 . ?
C33 C34 1.536(4) . ?
C33 H33 1.0000 . ?
C34 H34A 0.9900 . ?
C34 H34B 0.9900 . ?
C35 H35A 0.9800 . ?
C35 H35B 0.9800 . ?
C35 H35C 0.9800 . ?
C36 H36A 0.9800 . ?
C36 H36B 0.9800 . ?
C36 H36C 0.9800 . ?
O7 C38 1.373(3) . ?
O7 C53 1.418(4) . ?
O8 C39 1.363(3) . ?
O8 H8 0.8400 . ?
O9 C54 1.432(4) . ?
O9 C51 1.436(3) . ?
N3 C46 1.487(3) . ?
N3 C44 1.488(3) . ?
N3 C45 1.507(3) . ?
C37 C38 1.391(4) . ?
C37 C42 1.392(4) . ?
C37 H37 0.9500 . ?
C38 C39 1.405(4) . ?
C39 C40 1.395(4) . ?
C40 C41 1.388(4) . ?
C40 H40 0.9500 . ?
C41 C42 1.402(3) . ?
C41 C43 1.515(4) . ?
C42 C45 1.535(4) . ?
C43 C44 1.524(4) . ?
C43 H43A 0.9900 . ?
C43 H43B 0.9900 . ?
C44 H44A 0.9900 . ?
C44 H44B 0.9900 . ?
C45 C48 1.515(3) . ?
C45 C52 1.547(4) . ?
C46 C47 1.503(4) . ?
C46 H46A 0.9900 . ?
C46 H46B 0.9900 . ?
C47 C48 1.326(4) . ?
C47 H47 0.9500 . ?
C48 C49 1.462(4) . ?
C49 C50 1.344(4) . ?
C49 H49 0.9500 . ?
C50 C51 1.509(4) . ?
C50 H50 0.9500 . ?
C51 C52 1.533(4) . ?
C51 H51 1.0000 . ?
C52 H52A 0.9900 . ?
C52 H52B 0.9900 . ?
C53 H53A 0.9800 . ?
C53 H53B 0.9800 . ?
C53 H53C 0.9800 . ?
C54 H54A 0.9800 . ?
C54 H54B 0.9800 . ?
C54 H54C 0.9800 . ?

loop_
_geom_torsion_atom_site_label_1
_geom_torsion_atom_site_label_2
_geom_torsion_atom_site_label_3
_geom_torsion_atom_site_label_4
_geom_torsion
_geom_torsion_site_symmetry_1
_geom_torsion_site_symmetry_2
_geom_torsion_site_symmetry_3
_geom_torsion_site_symmetry_4
_geom_torsion_publ_flag
C17 O1 C2 C1 -6.2(4) . . . . ?
C17 O1 C2 C3 174.3(2) . . . . ?
C6 C1 C2 O1 179.2(2) . . . . ?
C6 C1 C2 C3 -1.3(4) . . . . ?
O1 C2 C3 O2 1.3(3) . . . . ?
C1 C2 C3 O2 -178.2(2) . . . . ?
O1 C2 C3 C4 -178.2(2) . . . . ?
C1 C2 C3 C4 2.3(4) . . . . ?
O2 C3 C4 C5 178.6(2) . . . . ?
C2 C3 C4 C5 -1.8(4) . . . . ?
C3 C4 C5 C6 0.4(4) . . . . ?
C3 C4 C5 C7 -172.9(2) . . . . ?
C2 C1 C6 C5 -0.2(4) . . . . ?
C2 C1 C6 C9 -179.4(2) . . . . ?
C4 C5 C6 C1 0.7(4) . . . . ?
C7 C5 C6 C1 174.2(2) . . . . ?
C4 C5 C6 C9 179.9(2) . . . . ?
C7 C5 C6 C9 -6.6(3) . . . . ?
C4 C5 C7 C8 128.9(3) . . . . ?
C6 C5 C7 C8 -44.4(3) . . . . ?
C10 N1 C8 C7 -151.2(2) . . . . ?
C9 N1 C8 C7 -26.6(3) . . . . ?
C5 C7 C8 N1 60.7(3) . . . . ?
C8 N1 C9 C12 -145.4(2) . . . . ?
C10 N1 C9 C12 -19.1(3) . . . . ?
C8 N1 C9 C6 -23.6(3) . . . . ?
C10 N1 C9 C6 102.7(2) . . . . ?
C8 N1 C9 C16 100.0(3) . . . . ?
C10 N1 C9 C16 -133.7(2) . . . . ?
C1 C6 C9 N1 -138.8(2) . . . . ?
C5 C6 C9 N1 41.9(3) . . . . ?
C1 C6 C9 C12 -23.8(3) . . . . ?
C5 C6 C9 C12 157.0(2) . . . . ?
C1 C6 C9 C16 96.6(3) . . . . ?
C5 C6 C9 C16 -82.6(3) . . . . ?
C8 N1 C10 C11 147.6(2) . . . . ?
C9 N1 C10 C11 17.6(3) . . . . ?
N1 C10 C11 C12 -9.1(3) . . . . ?
C10 C11 C12 C13 167.4(3) . . . . ?
C10 C11 C12 C9 -3.2(3) . . . . ?
N1 C9 C12 C11 13.9(3) . . . . ?
C6 C9 C12 C11 -106.6(3) . . . . ?
C16 C9 C12 C11 131.6(3) . . . . ?
N1 C9 C12 C13 -157.7(2) . . . . ?
C6 C9 C12 C13 81.9(3) . . . . ?
C16 C9 C12 C13 -40.0(3) . . . . ?
C11 C12 C13 C14 -156.2(3) . . . . ?
C9 C12 C13 C14 13.6(4) . . . . ?
C12 C13 C14 C15 -2.7(5) . . . . ?
C18 O3 C15 C14 77.3(3) . . . . ?
C18 O3 C15 C16 -160.6(2) . . . . ?
C13 C14 C15 O3 139.1(3) . . . . ?
C13 C14 C15 C16 20.8(4) . . . . ?
O3 C15 C16 C9 -169.7(2) . . . . ?
C14 C15 C16 C9 -48.3(3) . . . . ?
N1 C9 C16 C15 168.1(2) . . . . ?
C12 C9 C16 C15 56.6(3) . . . . ?
C6 C9 C16 C15 -67.3(3) . . . . ?
C35 O4 C20 C19 -2.7(4) . . . . ?
C35 O4 C20 C21 177.2(2) . . . . ?
C24 C19 C20 O4 -179.7(2) . . . . ?
C24 C19 C20 C21 0.3(4) . . . . ?
O4 C20 C21 O5 -0.7(4) . . . . ?
C19 C20 C21 O5 179.3(2) . . . . ?
O4 C20 C21 C22 179.5(2) . . . . ?
C19 C20 C21 C22 -0.6(4) . . . . ?
O5 C21 C22 C23 -179.1(2) . . . . ?
C20 C21 C22 C23 0.8(4) . . . . ?
C21 C22 C23 C24 -0.7(4) . . . . ?
C21 C22 C23 C25 -173.4(2) . . . . ?
C20 C19 C24 C23 -0.2(4) . . . . ?
C20 C19 C24 C27 -178.4(2) . . . . ?
C22 C23 C24 C19 0.4(4) . . . . ?
C25 C23 C24 C19 173.4(2) . . . . ?
C22 C23 C24 C27 178.7(2) . . . . ?
C25 C23 C24 C27 -8.2(3) . . . . ?
C22 C23 C25 C26 129.3(3) . . . . ?
C24 C23 C25 C26 -43.5(3) . . . . ?
C28 N2 C26 C25 -153.8(2) . . . . ?
C27 N2 C26 C25 -28.6(3) . . . . ?
C23 C25 C26 N2 61.7(3) . . . . ?
C26 N2 C27 C30 -144.9(2) . . . . ?
C28 N2 C27 C30 -17.6(3) . . . . ?
C26 N2 C27 C24 -22.3(3) . . . . ?
C28 N2 C27 C24 104.9(2) . . . . ?
C26 N2 C27 C34 101.3(3) . . . . ?
C28 N2 C27 C34 -131.5(2) . . . . ?
C19 C24 C27 N2 -139.1(2) . . . . ?
C23 C24 C27 N2 42.6(3) . . . . ?
C19 C24 C27 C30 -23.7(3) . . . . ?
C23 C24 C27 C30 158.1(2) . . . . ?
C19 C24 C27 C34 96.8(3) . . . . ?
C23 C24 C27 C34 -81.4(3) . . . . ?
C26 N2 C28 C29 147.1(2) . . . . ?
C27 N2 C28 C29 17.1(3) . . . . ?
N2 C28 C29 C30 -9.8(3) . . . . ?
C28 C29 C30 C31 168.4(3) . . . . ?
C28 C29 C30 C27 -1.5(4) . . . . ?
N2 C27 C30 C29 12.0(3) . . . . ?
C24 C27 C30 C29 -108.9(3) . . . . ?
C34 C27 C30 C29 128.8(3) . . . . ?
N2 C27 C30 C31 -159.1(2) . . . . ?
C24 C27 C30 C31 80.0(3) . . . . ?
C34 C27 C30 C31 -42.3(3) . . . . ?
C29 C30 C31 C32 -155.3(3) . . . . ?
C27 C30 C31 C32 13.9(4) . . . . ?
C30 C31 C32 C33 -0.7(5) . . . . ?
C36 O6 C33 C32 82.6(3) . . . . ?
C36 O6 C33 C34 -155.3(3) . . . . ?
C31 C32 C33 O6 136.6(3) . . . . ?
C31 C32 C33 C34 18.8(4) . . . . ?
O6 C33 C34 C27 -168.7(2) . . . . ?
C32 C33 C34 C27 -48.3(3) . . . . ?
N2 C27 C34 C33 169.3(2) . . . . ?
C30 C27 C34 C33 58.5(3) . . . . ?
C24 C27 C34 C33 -66.3(3) . . . . ?
C53 O7 C38 C37 -3.5(4) . . . . ?
C53 O7 C38 C39 176.1(3) . . . . ?
C42 C37 C38 O7 179.5(3) . . . . ?
C42 C37 C38 C39 -0.1(4) . . . . ?
O7 C38 C39 O8 0.6(4) . . . . ?
C37 C38 C39 O8 -179.7(2) . . . . ?
O7 C38 C39 C40 -179.3(2) . . . . ?
C37 C38 C39 C40 0.3(4) . . . . ?
O8 C39 C40 C41 178.8(2) . . . . ?
C38 C39 C40 C41 -1.3(4) . . . . ?
C39 C40 C41 C42 2.0(4) . . . . ?
C39 C40 C41 C43 -170.5(2) . . . . ?
C38 C37 C42 C41 0.8(4) . . . . ?
C38 C37 C42 C45 -175.9(2) . . . . ?
C40 C41 C42 C37 -1.7(4) . . . . ?
C43 C41 C42 C37 171.3(2) . . . . ?
C40 C41 C42 C45 175.2(2) . . . . ?
C43 C41 C42 C45 -11.9(3) . . . . ?
C40 C41 C43 C44 131.5(3) . . . . ?
C42 C41 C43 C44 -41.2(3) . . . . ?
C46 N3 C44 C43 -153.8(2) . . . . ?
C45 N3 C44 C43 -30.2(3) . . . . ?
C41 C43 C44 N3 62.6(3) . . . . ?
C46 N3 C45 C48 -18.6(3) . . . . ?
C44 N3 C45 C48 -144.1(2) . . . . ?
C46 N3 C45 C42 103.5(2) . . . . ?
C44 N3 C45 C42 -22.1(3) . . . . ?
C46 N3 C45 C52 -132.7(2) . . . . ?
C44 N3 C45 C52 101.7(3) . . . . ?
C37 C42 C45 N3 -138.0(2) . . . . ?
C41 C42 C45 N3 45.3(3) . . . . ?
C37 C42 C45 C48 -22.6(3) . . . . ?
C41 C42 C45 C48 160.7(2) . . . . ?
C37 C42 C45 C52 97.7(3) . . . . ?
C41 C42 C45 C52 -79.0(3) . . . . ?
C44 N3 C46 C47 146.1(2) . . . . ?
C45 N3 C46 C47 17.8(3) . . . . ?
N3 C46 C47 C48 -10.0(3) . . . . ?
C46 C47 C48 C49 169.8(3) . . . . ?
C46 C47 C48 C45 -2.0(4) . . . . ?
N3 C45 C48 C47 12.8(3) . . . . ?
C42 C45 C48 C47 -108.0(3) . . . . ?
C52 C45 C48 C47 130.0(3) . . . . ?
N3 C45 C48 C49 -160.0(2) . . . . ?
C42 C45 C48 C49 79.2(3) . . . . ?
C52 C45 C48 C49 -42.9(3) . . . . ?
C47 C48 C49 C50 -158.0(3) . . . . ?
C45 C48 C49 C50 13.4(4) . . . . ?
C48 C49 C50 C51 -1.7(5) . . . . ?
C54 O9 C51 C50 79.5(3) . . . . ?
C54 O9 C51 C52 -159.3(3) . . . . ?
C49 C50 C51 O9 140.5(3) . . . . ?
C49 C50 C51 C52 21.8(4) . . . . ?
O9 C51 C52 C45 -173.4(2) . . . . ?
C50 C51 C52 C45 -52.0(3) . . . . ?
N3 C45 C52 C51 173.1(2) . . . . ?
C48 C45 C52 C51 61.9(3) . . . . ?
C42 C45 C52 C51 -62.3(3) . . . . ?
